data_4325899
loop_
_publ_author_name
'Curtis M. Zaleski'
'Choong-Sun Lim'
'Annabel D. Cutland-Van Noord'
'Jeff W. Kampf'
'Vincent L. Pecoraro'

_publ_section_title
;
 Effects of the Central Lanthanide Ion Crystal Radius on the
 15-MCCuII(N)pheHA-5 Structure
;
_journal_name_full 'Inorganic Chemistry'
_journal_page_first 7707
_journal_page_last 7717
_journal_paper_doi 10.1021/ic200740h
_journal_volume 50
_journal_year 2011
_chemical_absolute_configuration ad
_chemical_formula_moiety 'C45 H76 Ce Cu5 N13 O32'
_chemical_formula_structural
;
Ce1 Cu5 (C9 H10 N2 O2)5 (N1 O3)3 (H2 O1)13
;
_chemical_formula_sum 'C45 H76 Ce Cu5 N13 O32'
_chemical_formula_weight 1769.01
_space_group_IT_number 152
_symmetry_cell_setting trigonal
_symmetry_Int_Tables_number 152
_symmetry_space_group_name_Hall 'P 31 2"'
_symmetry_space_group_name_H-M 'P 31 2 1'
_atom_sites_solution_hydrogens geom
_atom_sites_solution_primary direct
_atom_sites_solution_secondary difmap
_audit_creation_method SHELXL-97
_cell_angle_alpha 90.00
_cell_angle_beta 90.00
_cell_angle_gamma 120.00
_cell_formula_units_Z 6
_cell_length_a 15.251(3)
_cell_length_b 15.251(3)
_cell_length_c 48.494(19)
_cell_measurement_reflns_used 2043
_cell_measurement_temperature 150(2)
_cell_measurement_theta_max 29.59
_cell_measurement_theta_min 3.40
_cell_volume 9768(5)
_computing_cell_refinement 'Bruker SAINT'
_computing_data_collection 'Bruker SMART'
_computing_data_reduction 'Bruker SAINT'
_computing_molecular_graphics 'Bruker SHELXTL'
_computing_publication_material 'Bruker SHELXTL'
_computing_structure_refinement 'Bruker SHELXTL'
_computing_structure_solution 'Bruker SHELXTL'
_diffrn_ambient_temperature 150(2)
_diffrn_measured_fraction_theta_full 0.981
_diffrn_measured_fraction_theta_max 0.981
_diffrn_measurement_device_type 'Bruker SMART 1K'
_diffrn_measurement_method 'phi and omega scans'
_diffrn_radiation_monochromator graphite
_diffrn_radiation_source 'sealed tube'
_diffrn_radiation_type MoK\a
_diffrn_radiation_wavelength 0.71073
_diffrn_reflns_av_R_equivalents 0.0474
_diffrn_reflns_av_sigmaI/netI 0.0379
_diffrn_reflns_limit_h_max 20
_diffrn_reflns_limit_h_min -16
_diffrn_reflns_limit_k_max 21
_diffrn_reflns_limit_k_min -21
_diffrn_reflns_limit_l_max 66
_diffrn_reflns_limit_l_min -67
_diffrn_reflns_number 80928
_diffrn_reflns_theta_full 29.67
_diffrn_reflns_theta_max 29.67
_diffrn_reflns_theta_min 2.80
_exptl_absorpt_coefficient_mu 2.387
_exptl_absorpt_correction_T_max 0.5155
_exptl_absorpt_correction_T_min 0.3285
_exptl_absorpt_correction_type multi-scan
_exptl_absorpt_process_details
;
  Blessing, R. Acta Cryst. (1995) A51 33-38.
  Sheldrick, G.  SADABS (Version 2.10) Bruker/Siemens area
  detector absorption and other corrections, University of
  Gottingen, Germany 2003.
;
_exptl_crystal_colour blue
_exptl_crystal_density_diffrn 1.804
_exptl_crystal_description octahedron
_exptl_crystal_F_000 5376
_exptl_crystal_size_max 0.60
_exptl_crystal_size_mid 0.48
_exptl_crystal_size_min 0.32
_refine_diff_density_max 1.197
_refine_diff_density_min -1.230
_refine_diff_density_rms 0.156
_refine_ls_abs_structure_details 'Flack H D (1983), Acta Cryst. A39, 876-881'
_refine_ls_abs_structure_Flack 0.034(16)
_refine_ls_extinction_method none
_refine_ls_goodness_of_fit_ref 1.250
_refine_ls_hydrogen_treatment constr
_refine_ls_matrix_type full
_refine_ls_number_parameters 892
_refine_ls_number_reflns 17947
_refine_ls_number_restraints 9
_refine_ls_restrained_S_all 1.251
_refine_ls_R_factor_all 0.0655
_refine_ls_R_factor_gt 0.0617
_refine_ls_shift/su_max 0.001
_refine_ls_shift/su_mean 0.000
_refine_ls_structure_factor_coef Fsqd
_refine_ls_weighting_details 'calc w=1/[\s^2^(Fo^2^)+(0.0000P)^2^+71.0058P] where P=(Fo^2^+2Fc^2^)/3'
_refine_ls_weighting_scheme calc
_refine_ls_wR_factor_gt 0.1331
_refine_ls_wR_factor_ref 0.1347
_reflns_number_gt 17029
_reflns_number_total 17947
_reflns_threshold_expression >2sigma(I)
_cod_data_source_file ic200740h_si_001_03.cif
_cod_data_source_block Ce-1
_cod_original_cell_volume 9769(5)
_cod_database_code 4325899

loop_
_symmetry_equiv_pos_as_xyz
'x, y, z'
'-y, x-y, z+1/3'
'-x+y, -x, z+2/3'
'y, x, -z'
'x-y, -y, -z+2/3'
'-x, -x+y, -z+1/3'

loop_
_atom_site_label
_atom_site_type_symbol
_atom_site_fract_x
_atom_site_fract_y
_atom_site_fract_z
_atom_site_U_iso_or_equiv
_atom_site_adp_type
_atom_site_occupancy
_atom_site_symmetry_multiplicity
_atom_site_calc_flag
_atom_site_refinement_flags
_atom_site_disorder_assembly
_atom_site_disorder_group
Ce1 Ce 0.77219(3) 0.69888(3) 0.377373(8) 0.02106(7) Uani 1 1 d . . .
Cu1 Cu 0.98989(6) 0.98777(6) 0.382655(17) 0.01951(15) Uani 1 1 d . . .
Cu2 Cu 1.03983(6) 0.72143(6) 0.360388(19) 0.02357(17) Uani 1 1 d . . .
Cu3 Cu 0.74414(7) 0.42220(7) 0.37800(2) 0.0288(2) Uani 1 1 d . . .
Cu4 Cu 0.52085(7) 0.50532(6) 0.41483(2) 0.0338(2) Uani 1 1 d . . .
Cu5 Cu 0.67541(6) 0.85168(6) 0.422390(19) 0.02470(18) Uani 1 1 d . . .
O1 O 1.1552(3) 0.8598(4) 0.36046(11) 0.0255(10) Uani 1 1 d . A .
O2 O 0.9625(4) 0.7855(4) 0.36965(11) 0.0274(10) Uani 1 1 d . A .
N1 N 1.1291(4) 1.0843(4) 0.36678(12) 0.0201(11) Uani 1 1 d . A .
H1A H 1.1233 1.0981 0.3486 0.024 Uiso 1 1 calc R . .
H1B H 1.1588 1.1443 0.3764 0.024 Uiso 1 1 calc R . .
N2 N 1.0265(4) 0.8897(4) 0.37096(12) 0.0212(11) Uani 1 1 d . A .
C1 C 1.1210(5) 0.9208(5) 0.36627(14) 0.0214(12) Uani 1 1 d . . .
C2 C 1.1923(5) 1.0346(5) 0.36904(14) 0.0211(12) Uani 1 1 d . A .
H2 H 1.2418 1.0581 0.3534 0.025 Uiso 1 1 calc R . .
C3 C 1.2515(5) 1.0649(6) 0.39652(14) 0.0267(15) Uani 1 1 d . . .
H3A H 1.2689 1.0124 0.4014 0.032 Uiso 1 1 calc R A .
H3B H 1.3157 1.1292 0.3937 0.032 Uiso 1 1 calc R . .
C4 C 1.1955(5) 1.0781(6) 0.42061(14) 0.0271(15) Uani 1 1 d . A .
C5 C 1.2211(6) 1.1774(6) 0.42813(16) 0.0345(17) Uani 1 1 d . . .
H5 H 1.2750 1.2337 0.4190 0.041 Uiso 1 1 calc R A .
C6 C 1.1662(7) 1.1929(8) 0.44928(16) 0.0407(19) Uani 1 1 d . A .
H6 H 1.1818 1.2596 0.4541 0.049 Uiso 1 1 calc R . .
C7 C 1.0908(7) 1.1116(8) 0.46262(17) 0.043(2) Uani 1 1 d . . .
H7 H 1.0556 1.1222 0.4772 0.051 Uiso 1 1 calc R A .
C8 C 1.0645(7) 1.0138(8) 0.45536(17) 0.047(2) Uani 1 1 d . A .
H8 H 1.0104 0.9579 0.4646 0.056 Uiso 1 1 calc R . .
C9 C 1.1182(7) 0.9971(7) 0.43430(17) 0.0390(19) Uani 1 1 d . . .
H9 H 1.1012 0.9300 0.4295 0.047 Uiso 1 1 calc R A .
O3 O 0.8705(4) 0.4209(4) 0.37264(12) 0.0302(12) Uani 1 1 d . A .
O4 O 0.8287(4) 0.5673(4) 0.37408(12) 0.0327(12) Uani 1 1 d . A .
N3 N 1.1021(4) 0.6388(4) 0.34756(13) 0.0258(12) Uani 1 1 d . A .
H3C H 1.0965 0.6314 0.3287 0.031 Uiso 1 1 calc R . .
H3D H 1.1698 0.6715 0.3521 0.031 Uiso 1 1 calc R . .
N4 N 0.9256(4) 0.5894(4) 0.36699(13) 0.0259(12) Uani 1 1 d . A .
C10 C 0.9405(5) 0.5117(5) 0.36676(15) 0.0265(14) Uani 1 1 d . . .
C11 C 1.0488(5) 0.5374(5) 0.36106(16) 0.0268(14) Uani 1 1 d . A .
H11 H 1.0478 0.4859 0.3481 0.032 Uiso 1 1 calc R . .
C12 C 1.1019(6) 0.5361(6) 0.38803(18) 0.0331(17) Uani 1 1 d . . .
H12A H 1.0684 0.4662 0.3954 0.040 Uiso 1 1 calc R A .
H12B H 1.1732 0.5566 0.3839 0.040 Uiso 1 1 calc R . .
C13 C 1.0995(5) 0.6057(6) 0.40966(16) 0.0296(15) Uani 1 1 d . A .
C14 C 1.1751(6) 0.7083(6) 0.41068(17) 0.0345(16) Uani 1 1 d . . .
H14 H 1.2303 0.7343 0.3981 0.041 Uiso 1 1 calc R A .
C15 C 1.1682(6) 0.7725(7) 0.43048(16) 0.0385(18) Uani 1 1 d . A .
H15 H 1.2196 0.8417 0.4312 0.046 Uiso 1 1 calc R . .
C16 C 1.0894(7) 0.7375(8) 0.44873(17) 0.042(2) Uani 1 1 d . . .
H16 H 1.0849 0.7823 0.4615 0.050 Uiso 1 1 calc R A .
C17 C 1.0145(6) 0.6336(8) 0.44835(16) 0.040(2) Uani 1 1 d . A .
H17 H 0.9609 0.6077 0.4614 0.048 Uiso 1 1 calc R . .
C18 C 1.0198(6) 0.5697(7) 0.42876(18) 0.0378(19) Uani 1 1 d . . .
H18 H 0.9686 0.5004 0.4283 0.045 Uiso 1 1 calc R A .
O5 O 0.4815(4) 0.3644(4) 0.41312(14) 0.0377(14) Uani 1 1 d . A .
O6 O 0.6371(4) 0.5295(4) 0.39337(13) 0.0338(12) Uani 1 1 d . A .
N5 N 0.6455(6) 0.2737(5) 0.3854(2) 0.051(2) Uani 1 1 d . A .
H5A H 0.6322 0.2380 0.3692 0.061 Uiso 1 1 calc R . .
H5B H 0.6744 0.2490 0.3975 0.061 Uiso 1 1 calc R . .
N6 N 0.6325(4) 0.4363(4) 0.38980(13) 0.0261(12) Uani 1 1 d . A .
C19 C 0.5536(5) 0.3592(5) 0.40011(19) 0.0331(18) Uani 1 1 d . . .
C20 C 0.5482(5) 0.2584(5) 0.39733(17) 0.0293(15) Uani 1 1 d . A .
H20 H 0.4923 0.2159 0.3842 0.035 Uiso 1 1 calc R . .
C21 C 0.5224(6) 0.2057(6) 0.42522(16) 0.0337(16) Uani 1 1 d . . .
H21A H 0.4640 0.2091 0.4328 0.040 Uiso 1 1 calc R A .
H21B H 0.5805 0.2452 0.4377 0.040 Uiso 1 1 calc R . .
C22 C 0.4971(6) 0.0956(6) 0.42631(18) 0.0344(18) Uani 1 1 d . A .
C23 C 0.4968(7) 0.0523(9) 0.4512(2) 0.054(3) Uani 1 1 d . . .
H23 H 0.5186 0.0939 0.4672 0.065 Uiso 1 1 calc R A .
C24 C 0.4661(9) -0.0499(10) 0.4539(3) 0.066(4) Uani 1 1 d . A .
H24 H 0.4665 -0.0774 0.4715 0.079 Uiso 1 1 calc R . .
C25 C 0.4355(7) -0.1095(8) 0.4313(3) 0.066(4) Uani 1 1 d . . .
H25 H 0.4130 -0.1797 0.4331 0.079 Uiso 1 1 calc R A .
C26 C 0.4363(7) -0.0707(7) 0.4054(3) 0.055(3) Uani 1 1 d . A .
H26 H 0.4165 -0.1135 0.3897 0.066 Uiso 1 1 calc R . .
C27 C 0.4666(6) 0.0326(6) 0.40256(19) 0.0369(18) Uani 1 1 d . . .
H27 H 0.4667 0.0598 0.3849 0.044 Uiso 1 1 calc R A .
O7 O 0.5451(3) 0.7671(4) 0.44021(11) 0.0255(10) Uani 1 1 d . A .
O8 O 0.6684(4) 0.7244(3) 0.41335(10) 0.0249(10) Uani 1 1 d . A .
N7 N 0.4087(5) 0.4916(4) 0.43930(16) 0.0338(16) Uani 1 1 d . A .
H7A H 0.3476 0.4425 0.4323 0.041 Uiso 1 1 calc R . .
H7B H 0.4163 0.4714 0.4566 0.041 Uiso 1 1 calc R . .
N8 N 0.5714(4) 0.6468(4) 0.42053(14) 0.0256(12) Uani 1 1 d . A .
C28 C 0.5159(5) 0.6745(5) 0.43448(13) 0.0218(12) Uani 1 1 d . . .
C29 C 0.4090(4) 0.5877(5) 0.44136(14) 0.0209(12) Uani 1 1 d . A .
H29 H 0.3619 0.5873 0.4270 0.025 Uiso 1 1 calc R . .
C30 C 0.3732(5) 0.6052(5) 0.46948(12) 0.0206(12) Uani 1 1 d . . .
H30A H 0.4243 0.6165 0.4837 0.025 Uiso 1 1 calc R A .
H30B H 0.3671 0.6668 0.4685 0.025 Uiso 1 1 calc R . .
C31 C 0.2725(5) 0.5162(5) 0.47771(13) 0.0207(12) Uani 1 1 d . A .
C32 C 0.1849(6) 0.4964(6) 0.46468(16) 0.0344(18) Uani 1 1 d . . .
H32 H 0.1878 0.5407 0.4505 0.041 Uiso 1 1 calc R A .
C33 C 0.0911(6) 0.4128(7) 0.47167(19) 0.043(2) Uani 1 1 d . A .
H33 H 0.0318 0.3995 0.4618 0.052 Uiso 1 1 calc R . .
C34 C 0.0855(6) 0.3501(6) 0.49287(17) 0.0386(18) Uani 1 1 d . . .
H34 H 0.0219 0.2940 0.4980 0.046 Uiso 1 1 calc R A .
C35 C 0.1724(7) 0.3689(6) 0.50673(17) 0.0378(18) Uani 1 1 d . A .
H35 H 0.1693 0.3256 0.5212 0.045 Uiso 1 1 calc R . .
C36 C 0.2644(6) 0.4522(6) 0.49912(15) 0.0312(16) Uani 1 1 d . . .
H36 H 0.3238 0.4657 0.5089 0.037 Uiso 1 1 calc R A .
O9 O 0.9474(3) 1.0790(3) 0.39755(10) 0.0224(9) Uani 1 1 d . A .
O10 O 0.8602(3) 0.8812(3) 0.39532(10) 0.0231(9) Uani 1 1 d . A .
N9 N 0.7009(6) 0.9932(5) 0.4305(2) 0.052(2) Uani 1 1 d . A .
H9A H 0.6531 1.0026 0.4215 0.062 Uiso 1 1 calc R . .
H9B H 0.6941 0.9995 0.4491 0.062 Uiso 1 1 calc R . .
N10 N 0.8090(4) 0.9251(4) 0.40734(12) 0.0196(11) Uani 1 1 d . A .
C37 C 0.8582(5) 1.0243(5) 0.40788(14) 0.0204(12) Uani 1 1 d . . .
C38 C 0.8039(5) 1.0729(5) 0.42153(15) 0.0265(14) Uani 1 1 d . A .
H38 H 0.7955 1.1161 0.4075 0.032 Uiso 1 1 calc R . .
C39 C 0.8656(6) 1.1409(6) 0.44528(15) 0.0306(16) Uani 1 1 d . . .
H39A H 0.8684 1.0984 0.4603 0.037 Uiso 1 1 calc R A .
H39B H 0.9358 1.1865 0.4389 0.037 Uiso 1 1 calc R . .
C40 C 0.8225(6) 1.2043(6) 0.45660(15) 0.0285(15) Uani 1 1 d . A .
C41 C 0.8281(5) 1.2838(5) 0.44106(15) 0.0261(14) Uani 1 1 d . . .
H41 H 0.8581 1.2982 0.4233 0.031 Uiso 1 1 calc R A .
C42 C 0.7886(6) 1.3426(6) 0.45203(18) 0.0350(17) Uani 1 1 d . A .
H42 H 0.7934 1.3977 0.4417 0.042 Uiso 1 1 calc R . .
C43 C 0.7431(7) 1.3209(7) 0.47777(18) 0.041(2) Uani 1 1 d . . .
H43 H 0.7162 1.3604 0.4851 0.049 Uiso 1 1 calc R A .
C44 C 0.7373(10) 1.2423(9) 0.49241(19) 0.058(3) Uani 1 1 d . A .
H44 H 0.7044 1.2258 0.5098 0.070 Uiso 1 1 calc R . .
C45 C 0.7789(9) 1.1853(8) 0.48222(17) 0.053(3) Uani 1 1 d . . .
H45 H 0.7770 1.1328 0.4932 0.064 Uiso 1 1 calc R A .
O1W O 0.8464(4) 0.6907(5) 0.42378(13) 0.0401(13) Uani 1 1 d . A .
O2W O 0.7549(4) 0.6259(4) 0.32898(11) 0.0320(11) Uani 1 1 d . A .
O3W O 0.6018(7) 0.6663(8) 0.35659(15) 0.079(3) Uani 1 1 d . A .
O4W O 0.7598(10) 0.8159(8) 0.3435(3) 0.047(3) Uani 0.50 1 d P A 1
O5W O 0.5998(9) 0.8618(10) 0.37704(18) 0.108(4) Uani 1 1 d . A 1
N11 N 0.8406(9) 0.9213(9) 0.3355(3) 0.026(2) Uani 0.50 1 d P . 2
O11 O 0.9292(4) 1.0000 0.3333 0.0212(12) Uani 1 2 d S . 2
O12 O 0.8254(9) 0.8346(8) 0.3360(2) 0.029(2) Uani 0.50 1 d P . 2
O13 O 0.7648(8) 0.9368(10) 0.3368(3) 0.040(3) Uani 0.50 1 d P . 2
N21 N 0.9457(5) 0.6184(5) 0.29212(15) 0.0360(15) Uani 1 1 d . . .
O21 O 0.9938(5) 0.7018(4) 0.30388(13) 0.0447(15) Uani 1 1 d . A .
O22 O 0.9634(6) 0.5491(5) 0.29804(14) 0.0488(17) Uani 1 1 d . A .
O23 O 0.8799(5) 0.6026(5) 0.27448(13) 0.0462(15) Uani 1 1 d . A .
N31 N 0.7042(14) 0.3323(12) 0.3126(3) 0.055(3) Uiso 0.582(10) 1 d PD A 1
O31 O 0.6912(10) 0.3957(10) 0.3273(3) 0.046(2) Uiso 0.582(10) 1 d PD A 1
O32 O 0.7297(10) 0.2740(10) 0.3237(3) 0.069(3) Uani 0.582(10) 1 d PD A 1
O33 O 0.6867(14) 0.3241(15) 0.2863(4) 0.084(4) Uiso 0.582(10) 1 d PD A 1
N31' N 0.6973(15) 0.3467(14) 0.3129(4) 0.055(3) Uiso 0.418(10) 1 d PD A 2
O31' O 0.7318(13) 0.4241(12) 0.3272(3) 0.046(2) Uiso 0.418(10) 1 d PD A 2
O32' O 0.6111(12) 0.2731(12) 0.3154(5) 0.069(3) Uani 0.418(10) 1 d PD A 2
O33' O 0.734(2) 0.3561(19) 0.2893(4) 0.084(4) Uiso 0.418(10) 1 d PD A 2
N41 N 0.5791(9) 0.5791(9) 0.5000 0.060(4) Uani 1 2 d SD . .
O41 O 0.6625(8) 0.6625(8) 0.5000 0.104(5) Uani 1 2 d SD . .
O42 O 0.5574(7) 0.5210(6) 0.48073(19) 0.079(3) Uani 1 1 d D . .
O6W O 0.8781(5) 0.2512(5) 0.36652(13) 0.0467(15) Uani 1 1 d . . .
O7W O 0.6729(7) 0.0866(10) 0.3698(2) 0.097(3) Uani 1 1 d . . .
O8W O 0.5181(14) 0.0000 0.3333 0.137(7) Uani 1 2 d S . .
O9W O 0.4677(11) 0.1564(12) 0.3331(4) 0.059(5) Uani 0.582(10) 1 d P A 1
O9W' O 0.4309(15) 0.102(2) 0.3345(5) 0.080(9) Uani 0.418(10) 1 d P A 2
O10W O 0.7829(4) 0.7171(4) 0.27659(12) 0.0361(12) Uani 1 1 d . . .
O11W O 0.7301(9) 0.5353(7) 0.45886(19) 0.093(3) Uani 1 1 d . . .
O12W O 0.8172(8) 0.8025(7) 0.46549(19) 0.081(3) Uani 1 1 d . . .
O13W O 0.5866(6) 0.8488(6) 0.49435(13) 0.058(2) Uani 1 1 d . . .
O14W O 0.7952(7) 0.9434(7) 0.4938(2) 0.084(3) Uani 1 1 d . . .

loop_
_atom_site_aniso_label
_atom_site_aniso_U_11
_atom_site_aniso_U_22
_atom_site_aniso_U_33
_atom_site_aniso_U_23
_atom_site_aniso_U_13
_atom_site_aniso_U_12
Ce1 0.01647(16) 0.01551(16) 0.03312(17) 0.00115(14) 0.00061(14) 0.00944(13)
Cu1 0.0138(3) 0.0153(3) 0.0288(4) 0.0000(3) 0.0033(3) 0.0067(3)
Cu2 0.0196(4) 0.0178(4) 0.0363(4) 0.0078(3) 0.0093(3) 0.0117(3)
Cu3 0.0203(4) 0.0189(4) 0.0515(5) 0.0094(4) 0.0113(4) 0.0130(3)
Cu4 0.0155(4) 0.0155(4) 0.0683(7) -0.0045(4) 0.0113(4) 0.0061(3)
Cu5 0.0165(4) 0.0148(3) 0.0413(5) -0.0016(3) 0.0088(3) 0.0067(3)
O1 0.016(2) 0.022(2) 0.040(3) 0.005(2) 0.0061(19) 0.0108(18)
O2 0.022(2) 0.017(2) 0.046(3) 0.005(2) 0.010(2) 0.0120(19)
N1 0.018(2) 0.012(2) 0.028(3) -0.001(2) -0.002(2) 0.006(2)
N2 0.016(2) 0.014(2) 0.031(3) 0.002(2) 0.006(2) 0.005(2)
C1 0.018(3) 0.023(3) 0.025(3) 0.002(2) 0.005(2) 0.012(3)
C2 0.012(3) 0.023(3) 0.028(3) 0.001(2) 0.002(2) 0.008(2)
C3 0.015(3) 0.035(4) 0.027(3) -0.004(3) -0.001(2) 0.011(3)
C4 0.023(3) 0.040(4) 0.021(3) -0.002(3) -0.004(3) 0.018(3)
C5 0.035(4) 0.035(4) 0.034(4) -0.001(3) -0.002(3) 0.017(3)
C6 0.053(5) 0.057(6) 0.029(4) -0.006(4) -0.004(4) 0.040(5)
C7 0.050(5) 0.069(6) 0.025(4) -0.003(4) -0.006(3) 0.042(5)
C8 0.041(5) 0.071(7) 0.025(4) 0.013(4) 0.005(3) 0.026(5)
C9 0.040(5) 0.043(5) 0.031(4) 0.005(3) 0.009(3) 0.019(4)
O3 0.020(2) 0.017(2) 0.057(3) 0.010(2) 0.008(2) 0.013(2)
O4 0.017(2) 0.020(2) 0.059(3) 0.010(2) 0.018(2) 0.008(2)
N3 0.021(3) 0.020(3) 0.041(3) 0.000(2) 0.010(2) 0.014(2)
N4 0.023(3) 0.020(3) 0.045(4) 0.009(2) 0.007(2) 0.018(2)
C10 0.023(3) 0.017(3) 0.040(4) 0.010(3) 0.008(3) 0.010(3)
C11 0.025(3) 0.023(3) 0.040(4) 0.005(3) 0.011(3) 0.018(3)
C12 0.024(3) 0.022(3) 0.057(5) 0.001(3) -0.003(3) 0.014(3)
C13 0.021(3) 0.033(4) 0.040(4) 0.008(3) 0.001(3) 0.017(3)
C14 0.031(4) 0.036(4) 0.038(4) 0.008(3) 0.001(3) 0.019(4)
C15 0.035(4) 0.047(5) 0.029(4) 0.001(3) -0.001(3) 0.017(4)
C16 0.051(5) 0.061(6) 0.027(4) 0.002(4) -0.003(4) 0.040(5)
C17 0.032(4) 0.070(6) 0.032(4) 0.012(4) 0.003(3) 0.036(4)
C18 0.025(4) 0.047(5) 0.046(5) 0.016(4) 0.008(3) 0.021(4)
O5 0.018(2) 0.016(2) 0.076(4) -0.004(2) 0.012(3) 0.005(2)
O6 0.023(3) 0.015(2) 0.066(4) 0.000(2) 0.012(3) 0.012(2)
N5 0.038(4) 0.018(3) 0.102(7) 0.014(4) 0.035(4) 0.017(3)
N6 0.020(3) 0.011(2) 0.048(4) 0.001(2) 0.007(2) 0.008(2)
C19 0.014(3) 0.015(3) 0.069(6) -0.001(3) 0.008(3) 0.007(3)
C20 0.017(3) 0.016(3) 0.053(4) 0.006(3) 0.011(3) 0.006(3)
C21 0.035(4) 0.030(4) 0.036(4) 0.000(3) -0.008(3) 0.016(3)
C22 0.027(4) 0.037(4) 0.043(4) 0.017(3) 0.011(3) 0.019(3)
C23 0.046(5) 0.073(7) 0.057(6) 0.029(5) 0.014(4) 0.040(5)
C24 0.057(7) 0.081(8) 0.080(8) 0.061(7) 0.033(6) 0.049(7)
C25 0.034(5) 0.050(6) 0.125(11) 0.050(7) 0.032(6) 0.029(5)
C26 0.033(5) 0.031(4) 0.102(9) 0.006(5) 0.009(5) 0.017(4)
C27 0.031(4) 0.029(4) 0.055(5) 0.005(4) 0.005(4) 0.019(3)
O7 0.017(2) 0.016(2) 0.043(3) -0.001(2) 0.0090(19) 0.0071(18)
O8 0.016(2) 0.014(2) 0.042(3) -0.0038(19) 0.000(2) 0.0053(18)
N7 0.020(3) 0.007(2) 0.070(5) 0.000(3) 0.017(3) 0.004(2)
N8 0.012(2) 0.013(2) 0.049(4) -0.004(2) 0.007(2) 0.004(2)
C28 0.019(3) 0.023(3) 0.024(3) 0.002(2) 0.002(2) 0.011(3)
C29 0.009(3) 0.015(3) 0.037(4) -0.003(2) 0.002(2) 0.005(2)
C30 0.021(3) 0.020(3) 0.021(3) 0.002(2) -0.003(2) 0.010(3)
C31 0.017(3) 0.021(3) 0.024(3) 0.002(2) 0.003(2) 0.009(2)
C32 0.029(4) 0.042(4) 0.030(4) 0.014(3) -0.003(3) 0.016(3)
C33 0.016(3) 0.050(5) 0.052(5) 0.011(4) -0.002(3) 0.008(4)
C34 0.027(4) 0.035(4) 0.044(4) 0.008(3) 0.008(3) 0.009(3)
C35 0.043(5) 0.033(4) 0.034(4) 0.011(3) 0.004(3) 0.017(4)
C36 0.032(4) 0.028(4) 0.031(4) 0.002(3) -0.012(3) 0.013(3)
O9 0.018(2) 0.0114(19) 0.035(3) -0.0018(17) 0.0053(18) 0.0054(17)
O10 0.014(2) 0.018(2) 0.037(3) -0.0015(18) 0.0049(19) 0.0081(18)
N9 0.032(4) 0.018(3) 0.099(7) -0.004(4) 0.033(4) 0.008(3)
N10 0.017(2) 0.016(2) 0.028(3) -0.001(2) 0.008(2) 0.009(2)
C37 0.018(3) 0.015(3) 0.029(3) -0.002(2) 0.005(2) 0.008(2)
C38 0.023(3) 0.011(3) 0.041(4) 0.002(2) 0.008(3) 0.005(3)
C39 0.040(4) 0.038(4) 0.029(3) -0.003(3) 0.001(3) 0.031(4)
C40 0.028(4) 0.032(4) 0.029(3) -0.009(3) -0.007(3) 0.018(3)
C41 0.018(3) 0.022(3) 0.035(4) 0.001(3) 0.009(3) 0.007(3)
C42 0.034(4) 0.024(4) 0.047(5) -0.009(3) 0.000(3) 0.015(3)
C43 0.050(5) 0.055(5) 0.036(4) 0.001(4) 0.007(4) 0.041(5)
C44 0.101(9) 0.072(7) 0.034(5) 0.016(5) 0.028(5) 0.067(7)
C45 0.105(9) 0.061(6) 0.029(4) 0.011(4) 0.020(5) 0.067(7)
O1W 0.027(3) 0.042(3) 0.053(3) 0.015(3) -0.002(2) 0.019(3)
O2W 0.032(3) 0.031(3) 0.037(3) -0.002(2) 0.002(2) 0.019(2)
O3W 0.086(6) 0.156(9) 0.051(4) -0.043(5) -0.036(4) 0.103(7)
O4W 0.038(7) 0.016(5) 0.055(8) 0.006(5) -0.015(6) -0.010(5)
O5W 0.137(10) 0.201(13) 0.064(5) -0.007(7) -0.009(6) 0.144(10)
N11 0.025(6) 0.018(6) 0.033(6) -0.002(5) -0.005(5) 0.008(5)
O11 0.018(2) 0.014(3) 0.030(3) -0.003(2) -0.0014(12) 0.0072(14)
O12 0.040(6) 0.016(5) 0.026(5) 0.013(4) 0.004(4) 0.011(5)
O13 0.023(5) 0.049(7) 0.053(7) 0.006(6) 0.010(5) 0.021(5)
N21 0.039(4) 0.033(3) 0.041(4) -0.006(3) -0.010(3) 0.022(3)
O21 0.064(4) 0.024(3) 0.047(4) -0.007(2) -0.007(3) 0.022(3)
O22 0.065(4) 0.035(3) 0.062(4) -0.014(3) -0.023(3) 0.037(3)
O23 0.054(4) 0.047(4) 0.050(4) -0.010(3) -0.014(3) 0.034(3)
O32 0.047(6) 0.054(6) 0.104(9) 0.004(6) -0.018(6) 0.025(5)
O32' 0.047(6) 0.054(6) 0.104(9) 0.004(6) -0.018(6) 0.025(5)
N41 0.087(8) 0.087(8) 0.043(6) 0.005(2) -0.005(2) 0.071(9)
O41 0.062(5) 0.062(5) 0.134(13) -0.016(5) 0.016(5) -0.008(7)
O42 0.089(6) 0.063(5) 0.088(6) -0.010(5) -0.041(5) 0.040(5)
O6W 0.061(4) 0.042(3) 0.049(3) -0.004(3) 0.009(3) 0.035(3)
O7W 0.055(5) 0.146(10) 0.088(7) -0.021(7) 0.006(5) 0.048(6)
O8W 0.140(12) 0.146(17) 0.126(14) -0.030(13) -0.015(7) 0.073(9)
O9W 0.043(8) 0.065(10) 0.080(10) -0.051(9) -0.045(8) 0.036(7)
O9W' 0.024(10) 0.11(2) 0.063(13) -0.018(15) -0.013(9) 0.005(11)
O10W 0.034(3) 0.024(3) 0.050(3) 0.003(2) 0.003(3) 0.014(2)
O11W 0.143(10) 0.056(5) 0.080(6) 0.000(5) -0.039(6) 0.049(6)
O12W 0.092(7) 0.062(5) 0.081(6) -0.005(5) -0.013(5) 0.032(5)
O13W 0.083(6) 0.057(4) 0.037(3) -0.006(3) -0.005(3) 0.037(4)
O14W 0.065(6) 0.070(6) 0.093(7) 0.007(5) 0.001(5) 0.015(5)

loop_
_atom_type_symbol
_atom_type_description
_atom_type_scat_dispersion_real
_atom_type_scat_dispersion_imag
_atom_type_scat_source
C C 0.0033 0.0016 'International Tables Vol C Tables 4.2.6.8 and 6.1.1.4'
H H 0.0000 0.0000 'International Tables Vol C Tables 4.2.6.8 and 6.1.1.4'
N N 0.0061 0.0033 'International Tables Vol C Tables 4.2.6.8 and 6.1.1.4'
O O 0.0106 0.0060 'International Tables Vol C Tables 4.2.6.8 and 6.1.1.4'
Cu Cu 0.3201 1.2651 'International Tables Vol C Tables 4.2.6.8 and 6.1.1.4'
Ce Ce -0.2486 2.6331 'International Tables Vol C Tables 4.2.6.8 and 6.1.1.4'

loop_
_geom_angle_atom_site_label_1
_geom_angle_atom_site_label_2
_geom_angle_atom_site_label_3
_geom_angle
_geom_angle_site_symmetry_1
_geom_angle_site_symmetry_3
O6 Ce1 O4W 128.8(3) . .
O6 Ce1 O8 71.70(15) . .
O4W Ce1 O8 93.9(4) . .
O6 Ce1 O2 136.20(16) . .
O4W Ce1 O2 90.4(3) . .
O8 Ce1 O2 131.68(16) . .
O6 Ce1 O1W 80.30(19) . .
O4W Ce1 O1W 143.9(3) . .
O8 Ce1 O1W 74.01(18) . .
O2 Ce1 O1W 74.70(18) . .
O6 Ce1 O2W 88.99(19) . .
O4W Ce1 O2W 71.3(4) . .
O8 Ce1 O2W 140.32(16) . .
O2 Ce1 O2W 86.18(17) . .
O1W Ce1 O2W 137.81(18) . .
O6 Ce1 O4 68.49(15) . .
O4W Ce1 O4 134.0(4) . .
O8 Ce1 O4 130.62(16) . .
O2 Ce1 O4 69.73(15) . .
O1W Ce1 O4 71.6(2) . .
O2W Ce1 O4 66.53(18) . .
O6 Ce1 O10 137.17(17) . .
O4W Ce1 O10 68.5(3) . .
O8 Ce1 O10 67.95(15) . .
O2 Ce1 O10 69.14(15) . .
O1W Ce1 O10 75.46(18) . .
O2W Ce1 O10 132.02(17) . .
O4 Ce1 O10 132.45(17) . .
O6 Ce1 O3W 72.1(3) . .
O4W Ce1 O3W 57.0(4) . .
O8 Ce1 O3W 69.6(2) . .
O2 Ce1 O3W 144.7(3) . .
O1W Ce1 O3W 139.5(2) . .
O2W Ce1 O3W 71.6(2) . .
O4 Ce1 O3W 121.6(2) . .
O10 Ce1 O3W 105.7(2) . .
O6 Ce1 O12 143.4(3) . .
O4W Ce1 O12 20.9(4) . .
O8 Ce1 O12 111.6(3) . .
O2 Ce1 O12 70.4(3) . .
O1W Ce1 O12 136.3(3) . .
O2W Ce1 O12 65.0(3) . .
O4 Ce1 O12 117.8(3) . .
O10 Ce1 O12 68.1(3) . .
O3W Ce1 O12 75.3(3) . .
N2 Cu1 O10 90.8(2) . .
N2 Cu1 O9 174.6(2) . .
O10 Cu1 O9 85.16(19) . .
N2 Cu1 N1 81.3(2) . .
O10 Cu1 N1 171.9(2) . .
O9 Cu1 N1 102.9(2) . .
N2 Cu1 O11 92.1(2) . .
O10 Cu1 O11 95.81(18) . .
O9 Cu1 O11 91.86(18) . .
N1 Cu1 O11 83.11(19) . .
N4 Cu2 O2 91.6(2) . .
N4 Cu2 O1 170.1(3) . .
O2 Cu2 O1 84.3(2) . .
N4 Cu2 N3 82.0(2) . .
O2 Cu2 N3 171.3(2) . .
O1 Cu2 N3 102.9(2) . .
N4 Cu2 O21 90.2(2) . .
O2 Cu2 O21 95.6(2) . .
O1 Cu2 O21 99.1(2) . .
N3 Cu2 O21 78.7(2) . .
N6 Cu3 O4 91.3(2) . .
N6 Cu3 O3 168.9(3) . .
O4 Cu3 O3 84.3(2) . .
N6 Cu3 N5 82.4(3) . .
O4 Cu3 N5 173.1(3) . .
O3 Cu3 N5 101.4(2) . .
N6 Cu3 O31' 102.7(5) . .
O4 Cu3 O31' 84.2(4) . .
O3 Cu3 O31' 87.1(5) . .
N5 Cu3 O31' 99.9(5) . .
N6 Cu3 O31 94.5(3) . .
O4 Cu3 O31 93.7(3) . .
O3 Cu3 O31 96.0(3) . .
N5 Cu3 O31 89.7(4) . .
O31' Cu3 O31 12.4(4) . .
N8 Cu4 O5 172.4(3) . .
N8 Cu4 O6 92.8(2) . .
O5 Cu4 O6 86.2(2) . .
N8 Cu4 N7 82.8(2) . .
O5 Cu4 N7 97.8(2) . .
O6 Cu4 N7 174.6(3) . .
N10 Cu5 O8 90.5(2) . .
N10 Cu5 O7 172.9(2) . .
O8 Cu5 O7 84.8(2) . .
N10 Cu5 N9 82.5(2) . .
O8 Cu5 N9 172.9(2) . .
O7 Cu5 N9 102.0(2) . .
N10 Cu5 O5W 91.0(3) . .
O8 Cu5 O5W 93.8(3) . .
O7 Cu5 O5W 94.7(3) . .
N9 Cu5 O5W 87.4(4) . .
C1 O1 Cu2 107.7(4) . .
N2 O2 Cu2 109.4(4) . .
N2 O2 Ce1 123.7(3) . .
Cu2 O2 Ce1 126.9(2) . .
C2 N1 Cu1 107.9(4) . .
C1 N2 O2 115.4(5) . .
C1 N2 Cu1 118.0(5) . .
O2 N2 Cu1 126.2(4) . .
N2 C1 O1 123.1(6) . .
N2 C1 C2 115.6(5) . .
O1 C1 C2 121.2(5) . .
N1 C2 C1 107.2(5) . .
N1 C2 C3 109.8(5) . .
C1 C2 C3 113.2(6) . .
C4 C3 C2 114.8(5) . .
C9 C4 C5 119.4(7) . .
C9 C4 C3 122.5(7) . .
C5 C4 C3 118.0(7) . .
C4 C5 C6 119.8(8) . .
C7 C6 C5 119.5(9) . .
C6 C7 C8 121.3(8) . .
C7 C8 C9 119.8(9) . .
C4 C9 C8 120.1(9) . .
C10 O3 Cu3 108.1(4) . .
N4 O4 Cu3 108.9(4) . .
N4 O4 Ce1 124.2(4) . .
Cu3 O4 Ce1 126.8(2) . .
C11 N3 Cu2 109.2(4) . .
C10 N4 O4 115.2(6) . .
C10 N4 Cu2 118.0(5) . .
O4 N4 Cu2 126.5(4) . .
O3 C10 N4 123.0(7) . .
O3 C10 C11 121.8(6) . .
N4 C10 C11 115.1(6) . .
N3 C11 C10 107.8(5) . .
N3 C11 C12 111.6(6) . .
C10 C11 C12 110.6(6) . .
C13 C12 C11 112.5(6) . .
C18 C13 C14 118.7(8) . .
C18 C13 C12 120.4(7) . .
C14 C13 C12 120.9(7) . .
C13 C14 C15 119.4(8) . .
C16 C15 C14 121.7(9) . .
C15 C16 C17 119.2(8) . .
C18 C17 C16 119.7(8) . .
C17 C18 C13 121.2(8) . .
C19 O5 Cu4 106.7(4) . .
N6 O6 Cu4 107.4(4) . .
N6 O6 Ce1 127.7(4) . .
Cu4 O6 Ce1 124.9(2) . .
C20 N5 Cu3 111.5(4) . .
C19 N6 O6 115.4(6) . .
C19 N6 Cu3 119.4(5) . .
O6 N6 Cu3 123.9(4) . .
N6 C19 O5 124.2(7) . .
N6 C19 C20 116.5(6) . .
O5 C19 C20 119.3(6) . .
N5 C20 C19 109.3(5) . .
N5 C20 C21 113.6(7) . .
C19 C20 C21 109.2(7) . .
C20 C21 C22 118.0(7) . .
C23 C22 C27 117.7(9) . .
C23 C22 C21 119.8(9) . .
C27 C22 C21 122.3(7) . .
C22 C23 C24 122.7(12) . .
C25 C24 C23 119.1(10) . .
C24 C25 C26 121.5(10) . .
C25 C26 C27 119.7(11) . .
C26 C27 C22 119.3(9) . .
C28 O7 Cu5 108.1(4) . .
N8 O8 Cu5 107.2(4) . .
N8 O8 Ce1 121.6(3) . .
Cu5 O8 Ce1 126.0(2) . .
C29 N7 Cu4 111.1(4) . .
C28 N8 O8 115.9(5) . .
C28 N8 Cu4 118.5(5) . .
O8 N8 Cu4 125.2(4) . .
O7 C28 N8 123.0(6) . .
O7 C28 C29 122.4(6) . .
N8 C28 C29 114.4(6) . .
N7 C29 C28 108.5(5) . .
N7 C29 C30 114.2(6) . .
C28 C29 C30 111.0(5) . .
C31 C30 C29 111.6(5) . .
C32 C31 C36 117.2(6) . .
C32 C31 C30 121.2(6) . .
C36 C31 C30 121.5(6) . .
C31 C32 C33 121.9(7) . .
C34 C33 C32 119.6(7) . .
C33 C34 C35 119.9(7) . .
C34 C35 C36 119.0(7) . .
C31 C36 C35 122.3(7) . .
C37 O9 Cu1 107.6(4) . .
N10 O10 Cu1 108.4(3) . .
N10 O10 Ce1 123.5(3) . .
Cu1 O10 Ce1 124.5(2) . .
C38 N9 Cu5 112.0(4) . .
C37 N10 O10 115.4(5) . .
C37 N10 Cu5 119.8(4) . .
O10 N10 Cu5 124.8(4) . .
O9 C37 N10 123.4(6) . .
O9 C37 C38 120.8(5) . .
N10 C37 C38 115.9(5) . .
N9 C38 C37 109.8(5) . .
N9 C38 C39 112.1(7) . .
C37 C38 C39 111.2(6) . .
C40 C39 C38 113.0(6) . .
C45 C40 C41 119.1(7) . .
C45 C40 C39 120.8(7) . .
C41 C40 C39 120.1(7) . .
C40 C41 C42 119.3(7) . .
C43 C42 C41 120.7(8) . .
C44 C43 C42 119.1(8) . .
C43 C44 C45 121.0(8) . .
C40 C45 C44 120.8(8) . .
O12 N11 O11 123.6(12) . .
O12 N11 O13 119.6(13) . .
O11 N11 O13 116.8(11) . .
N11 O11 N11 108.6(12) 5_675 .
N11 O11 Cu1 110.6(6) 5_675 .
N11 O11 Cu1 96.0(5) . .
N11 O12 Ce1 131.8(9) . .
N11 O13 O13 98.4(8) . 5_675
O21 N21 O23 121.2(7) . .
O21 N21 O22 119.6(7) . .
O23 N21 O22 119.2(7) . .
N21 O21 Cu2 123.0(5) . .
O32 N31 O31 120.9(15) . .
O32 N31 O33 118.1(15) . .
O31 N31 O33 120.9(15) . .
N31 O31 Cu3 119.6(10) . .
O32' N31' O31' 124.3(18) . .
O32' N31' O33' 114(2) . .
O31' N31' O33' 116.7(17) . .
N31' O31' Cu3 123.0(14) . .
O42 N41 O42 119.8(16) . 4_556
O42 N41 O41 120.1(8) . .
O42 N41 O41 120.1(8) 4_556 .

loop_
_geom_bond_atom_site_label_1
_geom_bond_atom_site_label_2
_geom_bond_distance
_geom_bond_site_symmetry_2
Ce1 O6 2.490(5) .
Ce1 O4W 2.501(13) .
Ce1 O8 2.513(5) .
Ce1 O2 2.544(5) .
Ce1 O1W 2.550(6) .
Ce1 O2W 2.554(5) .
Ce1 O4 2.555(5) .
Ce1 O10 2.562(5) .
Ce1 O3W 2.593(7) .
Ce1 O12 2.701(9) .
Cu1 N2 1.926(6) .
Cu1 O10 1.928(5) .
Cu1 O9 1.944(4) .
Cu1 N1 2.035(5) .
Cu1 O11 2.605(3) .
Cu2 N4 1.919(6) .
Cu2 O2 1.924(5) .
Cu2 O1 1.959(5) .
Cu2 N3 2.018(5) .
Cu2 O21 2.808(6) .
Cu3 N6 1.908(6) .
Cu3 O4 1.934(5) .
Cu3 O3 1.954(5) .
Cu3 N5 2.028(7) .
Cu3 O31' 2.474(16) .
Cu3 O31 2.557(12) .
Cu4 N8 1.914(5) .
Cu4 O5 1.922(5) .
Cu4 O6 1.926(5) .
Cu4 N7 2.004(6) .
Cu5 N10 1.912(5) .
Cu5 O8 1.941(4) .
Cu5 O7 1.949(5) .
Cu5 N9 2.030(7) .
Cu5 O5W 2.523(9) .
O1 C1 1.304(7) .
O2 N2 1.389(7) .
N1 C2 1.501(8) .
N2 C1 1.292(8) .
C1 C2 1.525(9) .
C2 C3 1.545(9) .
C3 C4 1.519(10) .
C4 C9 1.378(11) .
C4 C5 1.410(11) .
C5 C6 1.417(11) .
C6 C7 1.361(14) .
C7 C8 1.383(14) .
C8 C9 1.410(12) .
O3 C10 1.288(8) .
O4 N4 1.385(7) .
N3 C11 1.492(9) .
N4 C10 1.313(8) .
C10 C11 1.521(9) .
C11 C12 1.544(11) .
C12 C13 1.506(11) .
C13 C18 1.403(10) .
C13 C14 1.406(11) .
C14 C15 1.411(12) .
C15 C16 1.369(12) .
C16 C17 1.416(14) .
C17 C18 1.393(13) .
O5 C19 1.305(9) .
O6 N6 1.398(7) .
N5 C20 1.498(9) .
N6 C19 1.290(9) .
C19 C20 1.503(10) .
C20 C21 1.521(10) .
C21 C22 1.524(11) .
C22 C23 1.375(12) .
C22 C27 1.421(12) .
C23 C24 1.392(15) .
C24 C25 1.353(18) .
C25 C26 1.382(16) .
C26 C27 1.410(12) .
O7 C28 1.281(8) .
O8 N8 1.400(7) .
N7 C29 1.468(8) .
N8 C28 1.307(8) .
C28 C29 1.537(9) .
C29 C30 1.541(9) .
C30 C31 1.509(9) .
C31 C32 1.368(10) .
C31 C36 1.388(9) .
C32 C33 1.401(11) .
C33 C34 1.377(12) .
C34 C35 1.382(12) .
C35 C36 1.392(11) .
O9 C37 1.289(8) .
O10 N10 1.385(7) .
N9 C38 1.491(9) .
N10 C37 1.310(8) .
C37 C38 1.513(9) .
C38 C39 1.521(10) .
C39 C40 1.518(9) .
C40 C45 1.370(11) .
C40 C41 1.393(10) .
C41 C42 1.411(10) .
C42 C43 1.386(12) .
C43 C44 1.357(12) .
C44 C45 1.399(12) .
N11 O12 1.222(15) .
N11 O11 1.287(12) .
N11 O13 1.293(16) .
O11 N11 1.287(12) 5_675
O13 O13 1.70(3) 5_675
N21 O21 1.244(9) .
N21 O23 1.246(9) .
N21 O22 1.249(8) .
N31 O32 1.256(13) .
N31 O31 1.292(13) .
N31 O33 1.299(14) .
N31' O32' 1.235(14) .
N31' O31' 1.236(14) .
N31' O33' 1.250(14) .
N41 O42 1.215(9) .
N41 O42 1.215(9) 4_556
N41 O41 1.271(13) .

loop_
_geom_torsion_atom_site_label_1
_geom_torsion_atom_site_label_2
_geom_torsion_atom_site_label_3
_geom_torsion_atom_site_label_4
_geom_torsion
_geom_torsion_site_symmetry_4
N4 Cu2 O1 C1 -66.5(14) .
O2 Cu2 O1 C1 -0.5(4) .
N3 Cu2 O1 C1 174.7(4) .
O21 Cu2 O1 C1 94.3(5) .
N4 Cu2 O2 N2 171.7(4) .
O1 Cu2 O2 N2 0.7(4) .
N3 Cu2 O2 N2 -146.1(15) .
O21 Cu2 O2 N2 -97.9(4) .
N4 Cu2 O2 Ce1 -9.8(3) .
O1 Cu2 O2 Ce1 179.2(3) .
N3 Cu2 O2 Ce1 32.4(17) .
O21 Cu2 O2 Ce1 80.6(3) .
O6 Ce1 O2 N2 -153.6(4) .
O4W Ce1 O2 N2 50.6(6) .
O8 Ce1 O2 N2 -44.9(5) .
O1W Ce1 O2 N2 -96.2(5) .
O2W Ce1 O2 N2 121.8(5) .
O4 Ce1 O2 N2 -171.8(5) .
O10 Ce1 O2 N2 -16.2(4) .
O3W Ce1 O2 N2 71.7(6) .
O12 Ce1 O2 N2 57.0(5) .
O6 Ce1 O2 Cu2 28.0(5) .
O4W Ce1 O2 Cu2 -127.7(4) .
O8 Ce1 O2 Cu2 136.8(3) .
O1W Ce1 O2 Cu2 85.5(3) .
O2W Ce1 O2 Cu2 -56.5(3) .
O4 Ce1 O2 Cu2 9.9(3) .
O10 Ce1 O2 Cu2 165.5(4) .
O3W Ce1 O2 Cu2 -106.6(4) .
O12 Ce1 O2 Cu2 -121.3(4) .
N2 Cu1 N1 C2 -27.5(4) .
O10 Cu1 N1 C2 -37.9(18) .
O9 Cu1 N1 C2 149.0(4) .
O11 Cu1 N1 C2 -120.7(4) .
Cu2 O2 N2 C1 -0.9(7) .
Ce1 O2 N2 C1 -179.4(5) .
Cu2 O2 N2 Cu1 -174.0(3) .
Ce1 O2 N2 Cu1 7.4(7) .
O10 Cu1 N2 C1 -163.3(5) .
O9 Cu1 N2 C1 -122(2) .
N1 Cu1 N2 C1 18.1(5) .
O11 Cu1 N2 C1 100.8(5) .
O10 Cu1 N2 O2 9.7(5) .
O9 Cu1 N2 O2 51(3) .
N1 Cu1 N2 O2 -168.9(6) .
O11 Cu1 N2 O2 -86.2(5) .
O2 N2 C1 O1 0.5(10) .
Cu1 N2 C1 O1 174.3(5) .
O2 N2 C1 C2 -177.2(5) .
Cu1 N2 C1 C2 -3.4(8) .
Cu2 O1 C1 N2 0.1(8) .
Cu2 O1 C1 C2 177.7(5) .
Cu1 N1 C2 C1 31.6(6) .
Cu1 N1 C2 C3 -91.8(5) .
N2 C1 C2 N1 -19.8(8) .
O1 C1 C2 N1 162.5(6) .
N2 C1 C2 C3 101.5(7) .
O1 C1 C2 C3 -76.3(8) .
N1 C2 C3 C4 35.0(8) .
C1 C2 C3 C4 -84.8(7) .
C2 C3 C4 C9 75.8(9) .
C2 C3 C4 C5 -101.1(8) .
C9 C4 C5 C6 -1.1(11) .
C3 C4 C5 C6 175.8(7) .
C4 C5 C6 C7 1.7(12) .
C5 C6 C7 C8 -2.1(13) .
C6 C7 C8 C9 1.9(13) .
C5 C4 C9 C8 0.9(12) .
C3 C4 C9 C8 -175.9(7) .
C7 C8 C9 C4 -1.3(13) .
N6 Cu3 O3 C10 -73.4(13) .
O4 Cu3 O3 C10 -6.1(5) .
N5 Cu3 O3 C10 177.9(6) .
O31' Cu3 O3 C10 78.5(6) .
O31 Cu3 O3 C10 87.0(6) .
N6 Cu3 O4 N4 175.9(5) .
O3 Cu3 O4 N4 6.1(5) .
N5 Cu3 O4 N4 152(3) .
O31' Cu3 O4 N4 -81.5(6) .
O31 Cu3 O4 N4 -89.6(5) .
N6 Cu3 O4 Ce1 -8.7(4) .
O3 Cu3 O4 Ce1 -178.4(4) .
N5 Cu3 O4 Ce1 -33(3) .
O31' Cu3 O4 Ce1 94.0(5) .
O31 Cu3 O4 Ce1 85.9(4) .
O6 Ce1 O4 N4 -173.8(6) .
O4W Ce1 O4 N4 62.4(7) .
O8 Ce1 O4 N4 -135.4(5) .
O2 Ce1 O4 N4 -7.2(5) .
O1W Ce1 O4 N4 -87.3(5) .
O2W Ce1 O4 N4 87.5(5) .
O10 Ce1 O4 N4 -38.8(6) .
O3W Ce1 O4 N4 135.3(5) .
O12 Ce1 O4 N4 46.0(6) .
O6 Ce1 O4 Cu3 11.3(3) .
O4W Ce1 O4 Cu3 -112.4(5) .
O8 Ce1 O4 Cu3 49.8(4) .
O2 Ce1 O4 Cu3 177.9(4) .
O1W Ce1 O4 Cu3 97.9(4) .
O2W Ce1 O4 Cu3 -87.3(4) .
O10 Ce1 O4 Cu3 146.4(3) .
O3W Ce1 O4 Cu3 -39.5(5) .
O12 Ce1 O4 Cu3 -128.8(4) .
N4 Cu2 N3 C11 -24.1(5) .
O2 Cu2 N3 C11 -66.8(17) .
O1 Cu2 N3 C11 147.2(5) .
O21 Cu2 N3 C11 -115.9(5) .
Cu3 O4 N4 C10 -5.3(8) .
Ce1 O4 N4 C10 179.1(5) .
Cu3 O4 N4 Cu2 179.7(4) .
Ce1 O4 N4 Cu2 4.1(8) .
O2 Cu2 N4 C10 -171.7(6) .
O1 Cu2 N4 C10 -106.3(13) .
N3 Cu2 N4 C10 14.1(6) .
O21 Cu2 N4 C10 92.6(6) .
O2 Cu2 N4 O4 3.2(6) .
O1 Cu2 N4 O4 68.6(15) .
N3 Cu2 N4 O4 -171.0(6) .
O21 Cu2 N4 O4 -92.5(6) .
Cu3 O3 C10 N4 5.1(10) .
Cu3 O3 C10 C11 -179.5(6) .
O4 N4 C10 O3 0.1(11) .
Cu2 N4 C10 O3 175.6(6) .
O4 N4 C10 C11 -175.7(6) .
Cu2 N4 C10 C11 -0.2(9) .
Cu2 N3 C11 C10 29.1(7) .
Cu2 N3 C11 C12 -92.6(5) .
O3 C10 C11 N3 164.5(7) .
N4 C10 C11 N3 -19.8(9) .
O3 C10 C11 C12 -73.3(9) .
N4 C10 C11 C12 102.5(7) .
N3 C11 C12 C13 64.2(8) .
C10 C11 C12 C13 -55.8(8) .
C11 C12 C13 C18 91.0(8) .
C11 C12 C13 C14 -87.2(8) .
C18 C13 C14 C15 -0.9(11) .
C12 C13 C14 C15 177.3(7) .
C13 C14 C15 C16 -0.3(12) .
C14 C15 C16 C17 2.1(12) .
C15 C16 C17 C18 -2.6(12) .
C16 C17 C18 C13 1.4(12) .
C14 C13 C18 C17 0.3(11) .
C12 C13 C18 C17 -177.9(7) .
N8 Cu4 O5 C19 -80(2) .
O6 Cu4 O5 C19 3.1(6) .
N7 Cu4 O5 C19 -173.2(6) .
N8 Cu4 O6 N6 169.2(5) .
O5 Cu4 O6 N6 -3.2(5) .
N7 Cu4 O6 N6 134(3) .
N8 Cu4 O6 Ce1 -8.3(4) .
O5 Cu4 O6 Ce1 179.3(4) .
N7 Cu4 O6 Ce1 -43(3) .
O4W Ce1 O6 N6 116.7(7) .
O8 Ce1 O6 N6 -163.3(6) .
O2 Ce1 O6 N6 -31.5(7) .
O1W Ce1 O6 N6 -87.1(6) .
O2W Ce1 O6 N6 51.9(6) .
O4 Ce1 O6 N6 -13.2(5) .
O10 Ce1 O6 N6 -143.1(5) .
O3W Ce1 O6 N6 122.9(6) .
O12 Ce1 O6 N6 94.8(7) .
O4W Ce1 O6 Cu4 -66.3(6) .
O8 Ce1 O6 Cu4 13.7(3) .
O2 Ce1 O6 Cu4 145.5(3) .
O1W Ce1 O6 Cu4 89.9(4) .
O2W Ce1 O6 Cu4 -131.0(4) .
O4 Ce1 O6 Cu4 163.9(4) .
O10 Ce1 O6 Cu4 33.9(5) .
O3W Ce1 O6 Cu4 -60.1(4) .
O12 Ce1 O6 Cu4 -88.1(6) .
N6 Cu3 N5 C20 -4.1(6) .
O4 Cu3 N5 C20 20(3) .
O3 Cu3 N5 C20 165.3(6) .
O31' Cu3 N5 C20 -105.7(8) .
O31 Cu3 N5 C20 -98.6(7) .
Cu4 O6 N6 C19 2.7(8) .
Ce1 O6 N6 C19 -179.9(6) .
Cu4 O6 N6 Cu3 -164.2(4) .
Ce1 O6 N6 Cu3 13.3(9) .
O4 Cu3 N6 C19 -168.7(7) .
O3 Cu3 N6 C19 -102.0(12) .
N5 Cu3 N6 C19 8.4(7) .
O31' Cu3 N6 C19 106.9(8) .
O31 Cu3 N6 C19 97.5(7) .
O4 Cu3 N6 O6 -2.3(6) .
O3 Cu3 N6 O6 64.4(15) .
N5 Cu3 N6 O6 174.8(7) .
O31' Cu3 N6 O6 -86.7(7) .
O31 Cu3 N6 O6 -96.1(6) .
O6 N6 C19 O5 0.0(13) .
Cu3 N6 C19 O5 167.5(7) .
O6 N6 C19 C20 -178.2(7) .
Cu3 N6 C19 C20 -10.7(11) .
Cu4 O5 C19 N6 -2.6(11) .
Cu4 O5 C19 C20 175.5(6) .
Cu3 N5 C20 C19 0.1(9) .
Cu3 N5 C20 C21 -122.0(6) .
N6 C19 C20 N5 6.4(11) .
O5 C19 C20 N5 -171.9(8) .
N6 C19 C20 C21 131.1(8) .
O5 C19 C20 C21 -47.1(10) .
N5 C20 C21 C22 -67.0(9) .
C19 C20 C21 C22 170.7(7) .
C20 C21 C22 C23 164.7(8) .
C20 C21 C22 C27 -19.6(11) .
C27 C22 C23 C24 -1.5(13) .
C21 C22 C23 C24 174.4(8) .
C22 C23 C24 C25 0.3(15) .
C23 C24 C25 C26 1.4(15) .
C24 C25 C26 C27 -1.9(15) .
C25 C26 C27 C22 0.7(13) .
C23 C22 C27 C26 0.9(12) .
C21 C22 C27 C26 -174.8(8) .
N10 Cu5 O7 C28 -56(2) .
O8 Cu5 O7 C28 -7.3(5) .
N9 Cu5 O7 C28 174.4(5) .
O5W Cu5 O7 C28 86.1(5) .
N10 Cu5 O8 N8 -176.6(4) .
O7 Cu5 O8 N8 8.7(4) .
N9 Cu5 O8 N8 175(28) .
O5W Cu5 O8 N8 -85.6(5) .
N10 Cu5 O8 Ce1 -22.2(3) .
O7 Cu5 O8 Ce1 163.2(3) .
N9 Cu5 O8 Ce1 -30(3) .
O5W Cu5 O8 Ce1 68.8(4) .
O6 Ce1 O8 N8 -18.6(4) .
O4W Ce1 O8 N8 111.1(5) .
O2 Ce1 O8 N8 -154.9(4) .
O1W Ce1 O8 N8 -103.4(5) .
O2W Ce1 O8 N8 46.1(6) .
O4 Ce1 O8 N8 -56.2(5) .
O10 Ce1 O8 N8 176.1(5) .
O3W Ce1 O8 N8 58.6(5) .
O12 Ce1 O8 N8 122.5(5) .
O6 Ce1 O8 Cu5 -169.7(3) .
O4W Ce1 O8 Cu5 -39.9(4) .
O2 Ce1 O8 Cu5 54.0(4) .
O1W Ce1 O8 Cu5 105.5(3) .
O2W Ce1 O8 Cu5 -105.0(3) .
O4 Ce1 O8 Cu5 152.8(3) .
O10 Ce1 O8 Cu5 25.0(3) .
O3W Ce1 O8 Cu5 -92.5(4) .
O12 Ce1 O8 Cu5 -28.6(4) .
N8 Cu4 N7 C29 16.1(5) .
O5 Cu4 N7 C29 -171.6(5) .
O6 Cu4 N7 C29 52(3) .
Cu5 O8 N8 C28 -9.1(7) .
Ce1 O8 N8 C28 -164.9(5) .
Cu5 O8 N8 Cu4 177.5(4) .
Ce1 O8 N8 Cu4 21.7(7) .
O5 Cu4 N8 C28 -99.3(18) .
O6 Cu4 N8 C28 178.4(6) .
N7 Cu4 N8 C28 -4.7(6) .
O5 Cu4 N8 O8 74(2) .
O6 Cu4 N8 O8 -8.4(6) .
N7 Cu4 N8 O8 168.5(6) .
Cu5 O7 C28 N8 4.2(8) .
Cu5 O7 C28 C29 -170.4(5) .
O8 N8 C28 O7 3.5(10) .
Cu4 N8 C28 O7 177.3(5) .
O8 N8 C28 C29 178.5(6) .
Cu4 N8 C28 C29 -7.6(8) .
Cu4 N7 C29 C28 -22.9(7) .
Cu4 N7 C29 C30 -147.3(5) .
O7 C28 C29 N7 -164.7(6) .
N8 C28 C29 N7 20.2(9) .
O7 C28 C29 C30 -38.5(9) .
N8 C28 C29 C30 146.4(6) .
N7 C29 C30 C31 -51.8(7) .
C28 C29 C30 C31 -174.8(5) .
C29 C30 C31 C32 -72.0(9) .
C29 C30 C31 C36 109.3(7) .
C36 C31 C32 C33 -2.7(12) .
C30 C31 C32 C33 178.6(8) .
C31 C32 C33 C34 2.3(14) .
C32 C33 C34 C35 -1.2(14) .
C33 C34 C35 C36 0.7(14) .
C32 C31 C36 C35 2.2(12) .
C30 C31 C36 C35 -179.1(7) .
C34 C35 C36 C31 -1.3(13) .
N2 Cu1 O9 C37 -41(3) .
O10 Cu1 O9 C37 0.1(4) .
N1 Cu1 O9 C37 179.1(4) .
O11 Cu1 O9 C37 95.8(4) .
N2 Cu1 O10 N10 177.0(4) .
O9 Cu1 O10 N10 0.6(4) .
N1 Cu1 O10 N10 -172.7(15) .
O11 Cu1 O10 N10 -90.8(4) .
N2 Cu1 O10 Ce1 -23.9(3) .
O9 Cu1 O10 Ce1 159.7(3) .
N1 Cu1 O10 Ce1 -13.6(18) .
O11 Cu1 O10 Ce1 68.3(3) .
O6 Ce1 O10 N10 -44.0(5) .
O4W Ce1 O10 N10 80.5(6) .
O8 Ce1 O10 N10 -23.2(4) .
O2 Ce1 O10 N10 179.6(5) .
O1W Ce1 O10 N10 -101.6(5) .
O2W Ce1 O10 N10 115.6(4) .
O4 Ce1 O10 N10 -148.8(4) .
O3W Ce1 O10 N10 36.4(5) .
O12 Ce1 O10 N10 103.0(5) .
O6 Ce1 O10 Cu1 160.0(2) .
O4W Ce1 O10 Cu1 -75.5(5) .
O8 Ce1 O10 Cu1 -179.3(3) .
O2 Ce1 O10 Cu1 23.5(3) .
O1W Ce1 O10 Cu1 102.4(3) .
O2W Ce1 O10 Cu1 -40.5(4) .
O4 Ce1 O10 Cu1 55.2(4) .
O3W Ce1 O10 Cu1 -119.6(3) .
O12 Ce1 O10 Cu1 -53.0(4) .
N10 Cu5 N9 C38 -1.2(6) .
O8 Cu5 N9 C38 7(3) .
O7 Cu5 N9 C38 173.3(6) .
O5W Cu5 N9 C38 -92.5(7) .
Cu1 O10 N10 C37 -1.1(7) .
Ce1 O10 N10 C37 -160.5(5) .
Cu1 O10 N10 Cu5 178.5(3) .
Ce1 O10 N10 Cu5 19.1(7) .
O8 Cu5 N10 C37 -179.2(6) .
O7 Cu5 N10 C37 -130.3(17) .
N9 Cu5 N10 C37 -0.2(6) .
O5W Cu5 N10 C37 87.0(6) .
O8 Cu5 N10 O10 1.1(5) .
O7 Cu5 N10 O10 50(2) .
N9 Cu5 N10 O10 -179.9(6) .
O5W Cu5 N10 O10 -92.6(6) .
Cu1 O9 C37 N10 -0.9(8) .
Cu1 O9 C37 C38 179.3(5) .
O10 N10 C37 O9 1.4(10) .
Cu5 N10 C37 O9 -178.2(5) .
O10 N10 C37 C38 -178.7(6) .
Cu5 N10 C37 C38 1.6(9) .
Cu5 N9 C38 C37 2.2(9) .
Cu5 N9 C38 C39 -121.9(6) .
O9 C37 C38 N9 177.4(7) .
N10 C37 C38 N9 -2.5(10) .
O9 C37 C38 C39 -58.0(9) .
N10 C37 C38 C39 122.2(7) .
N9 C38 C39 C40 -66.0(8) .
C37 C38 C39 C40 170.7(6) .
C38 C39 C40 C45 110.2(9) .
C38 C39 C40 C41 -70.6(9) .
C45 C40 C41 C42 -0.1(12) .
C39 C40 C41 C42 -179.3(7) .
C40 C41 C42 C43 -1.2(12) .
C41 C42 C43 C44 0.4(14) .
C42 C43 C44 C45 1.8(18) .
C41 C40 C45 C44 2.2(16) .
C39 C40 C45 C44 -178.6(10) .
C43 C44 C45 C40 -3(2) .
O12 N11 O11 N11 175.1(16) 5_675
O13 N11 O11 N11 -4.3(8) 5_675
O12 N11 O11 Cu1 -70.8(12) .
O13 N11 O11 Cu1 109.8(11) .
N2 Cu1 O11 N11 -165.0(7) 5_675
O10 Cu1 O11 N11 104.1(7) 5_675
O9 Cu1 O11 N11 18.7(7) 5_675
N1 Cu1 O11 N11 -84.0(7) 5_675
N2 Cu1 O11 N11 82.6(6) .
O10 Cu1 O11 N11 -8.4(6) .
O9 Cu1 O11 N11 -93.7(6) .
N1 Cu1 O11 N11 163.6(6) .
O11 N11 O12 Ce1 106.7(13) .
O13 N11 O12 Ce1 -73.9(17) .
O6 Ce1 O12 N11 117.4(12) .
O4W Ce1 O12 N11 62.9(14) .
O8 Ce1 O12 N11 29.3(13) .
O2 Ce1 O12 N11 -98.9(13) .
O1W Ce1 O12 N11 -59.8(14) .
O2W Ce1 O12 N11 166.1(14) .
O4 Ce1 O12 N11 -151.8(12) .
O10 Ce1 O12 N11 -24.2(12) .
O3W Ce1 O12 N11 89.9(13) .
O12 N11 O13 O13 -171.0(12) 5_675
O11 N11 O13 O13 8.5(16) 5_675
O23 N21 O21 Cu2 139.1(7) .
O22 N21 O21 Cu2 -40.9(10) .
N4 Cu2 O21 N21 -25.0(6) .
O2 Cu2 O21 N21 -116.7(6) .
O1 Cu2 O21 N21 158.2(6) .
N3 Cu2 O21 N21 56.7(6) .
O32 N31 O31 Cu3 9(2) .
O33 N31 O31 Cu3 -173.6(14) .
N6 Cu3 O31 N31 -142.7(13) .
O4 Cu3 O31 N31 125.7(13) .
O3 Cu3 O31 N31 41.0(13) .
N5 Cu3 O31 N31 -60.4(13) .
O31' Cu3 O31 N31 85(3) .
O32' N31' O31' Cu3 58(4) .
O33' N31' O31' Cu3 -148(2) .
N6 Cu3 O31' N31' -102.6(18) .
O4 Cu3 O31' N31' 167.4(18) .
O3 Cu3 O31' N31' 82.8(18) .
N5 Cu3 O31' N31' -18.3(19) .
O31 Cu3 O31' N31' -54(2) .
